data_4326130
loop_
_publ_author_name
'Laura Ion'
'Sonia Nieto'
'Julio P\'erez'
'Luc\'ia Riera'
'V\'ictor Riera'
'Jes\'us D\'iaz'
'Ram\'on L\'opez'
'Kirsty M. Anderson'
'Jonathan W. Steed'

_publ_contact_author
;    LUCIA RIERA
     Instituto de S\'intesis Qu\'imica y Cat\'alisis Homog\'enea (ISQCH) 
     Universidad de Zaragoza-CSIC
     C/ Pedro Cerbuna, 12
     50009 Zaragoza  
     SPAIN
;
_publ_contact_author_email riera@unizar.es
_publ_contact_author_fax +34-85-103446
_publ_contact_author_phone +34-85-102985
_publ_section_title
;
 Two Different Hydrogen Bond Donor Ligands Together: A Selectivity
 Improvement in Organometallic {Re(CO)3} Anion Hosts
;
_journal_name_full 'Inorganic Chemistry'
_journal_page_first 8524
_journal_page_last 8531
_journal_paper_doi 10.1021/ic201120s
_journal_volume 50
_journal_year 2011
_chemical_formula_moiety 'C16 H18 N6 O3 Re, O4 Re'
_chemical_formula_sum 'C16 H18 N6 O7 Re2'
_chemical_formula_weight 778.76
_chemical_name_systematic
; 
 ? 
;
_space_group_IT_number 14
_symmetry_cell_setting monoclinic
_symmetry_space_group_name_Hall '-P 2ybc'
_symmetry_space_group_name_H-M 'P 1 21/c 1'
_atom_sites_solution_hydrogens geom
_atom_sites_solution_primary direct
_atom_sites_solution_secondary difmap
_audit_creation_method SHELXL-97
_cell_angle_alpha 90.00
_cell_angle_beta 112.798(5)
_cell_angle_gamma 90.00
_cell_formula_units_Z 4
_cell_length_a 11.563(3)
_cell_length_b 14.051(4)
_cell_length_c 14.491(4)
_cell_measurement_temperature 120(2)
_cell_volume 2170.4(10)
_computing_cell_refinement SMART
_computing_data_collection SMART
_computing_data_reduction SAINT
_computing_molecular_graphics X-Seed
_computing_publication_material X-Seed
_computing_structure_refinement 'SHELXL-97 (Sheldrick, 1997)'
_computing_structure_solution 'SHELXS-97 (Sheldrick, 1990)'
_diffrn_ambient_temperature 120(2)
_diffrn_measured_fraction_theta_full 0.999
_diffrn_measured_fraction_theta_max 0.999
_diffrn_measurement_device_type 'SMART 1k'
_diffrn_radiation_monochromator graphite
_diffrn_radiation_source 'fine-focus sealed tube'
_diffrn_radiation_type MoK\a
_diffrn_radiation_wavelength 0.71073
_diffrn_reflns_av_R_equivalents 0.0458
_diffrn_reflns_av_sigmaI/netI 0.0349
_diffrn_reflns_limit_h_max 12
_diffrn_reflns_limit_h_min -12
_diffrn_reflns_limit_k_max 15
_diffrn_reflns_limit_k_min -15
_diffrn_reflns_limit_l_max 16
_diffrn_reflns_limit_l_min -15
_diffrn_reflns_number 14140
_diffrn_reflns_theta_full 23.29
_diffrn_reflns_theta_max 23.29
_diffrn_reflns_theta_min 1.91
_exptl_absorpt_coefficient_mu 11.194
_exptl_absorpt_correction_T_max 1.000000
_exptl_absorpt_correction_T_min 0.439151
_exptl_absorpt_correction_type empirical
_exptl_absorpt_process_details SADABS
_exptl_crystal_colour colourless
_exptl_crystal_density_diffrn 2.383
_exptl_crystal_description block
_exptl_crystal_F_000 1448
_exptl_crystal_size_max 0.20
_exptl_crystal_size_mid 0.20
_exptl_crystal_size_min 0.10
_refine_diff_density_max 1.936
_refine_diff_density_min -1.157
_refine_diff_density_rms 0.122
_refine_ls_extinction_method none
_refine_ls_goodness_of_fit_ref 1.032
_refine_ls_hydrogen_treatment calc
_refine_ls_matrix_type full
_refine_ls_number_parameters 282
_refine_ls_number_reflns 3128
_refine_ls_number_restraints 0
_refine_ls_restrained_S_all 1.032
_refine_ls_R_factor_all 0.0406
_refine_ls_R_factor_gt 0.0305
_refine_ls_shift/su_max 0.001
_refine_ls_shift/su_mean 0.000
_refine_ls_structure_factor_coef Fsqd
_refine_ls_weighting_details 'calc w=1/[\s^2^(Fo^2^)+(0.0197P)^2^+11.0877P] where P=(Fo^2^+2Fc^2^)/3'
_refine_ls_weighting_scheme calc
_refine_ls_wR_factor_gt 0.0624
_refine_ls_wR_factor_ref 0.0659
_reflns_number_gt 2640
_reflns_number_total 3128
_reflns_threshold_expression >2sigma(I)
_cod_data_source_file ic201120s_si_002_3.cif
_cod_data_source_block c:1-ReO4
_cod_database_code 4326130

loop_
_symmetry_equiv_pos_as_xyz
'x, y, z'
'-x, y+1/2, -z+1/2'
'-x, -y, -z'
'x, -y-1/2, z-1/2'

loop_
_atom_site_label
_atom_site_type_symbol
_atom_site_fract_x
_atom_site_fract_y
_atom_site_fract_z
_atom_site_U_iso_or_equiv
_atom_site_adp_type
_atom_site_occupancy
_atom_site_symmetry_multiplicity
_atom_site_calc_flag
_atom_site_refinement_flags
Re1 Re 0.22811(3) 0.71544(2) 0.03993(2) 0.03467(11) Uani 1 1 d .
Re2 Re 0.24902(4) 1.16747(3) 0.04901(3) 0.05461(14) Uani 1 1 d .
O1 O -0.0213(6) 0.6091(5) -0.0256(5) 0.0633(19) Uani 1 1 d .
O2 O 0.3147(6) 0.6118(5) 0.2414(5) 0.070(2) Uani 1 1 d .
O3 O 0.1154(7) 0.8708(5) 0.1264(5) 0.0685(19) Uani 1 1 d .
O4 O 0.2235(7) 1.0757(4) -0.0327(6) 0.075(2) Uani 1 1 d .
O5 O 0.2437(8) 1.2719(5) -0.0113(7) 0.092(2) Uani 1 1 d .
O6 O 0.3847(8) 1.1562(6) 0.1438(7) 0.116(3) Uani 1 1 d .
O7 O 0.1341(9) 1.1681(7) 0.0963(8) 0.124(4) Uani 1 1 d .
N1 N 0.3185(6) 0.6239(4) -0.0375(5) 0.0357(16) Uani 1 1 d .
N2 N 0.2584(6) 0.4800(5) 0.0115(6) 0.0492(19) Uani 1 1 d .
H2A H 0.2280 0.5116 0.0495 0.059 Uiso 1 1 calc R
H2B H 0.2538 0.4174 0.0087 0.059 Uiso 1 1 calc R
N3 N 0.1507(5) 0.7889(4) -0.1043(5) 0.0330(15) Uani 1 1 d .
N4 N 0.0425(6) 0.8924(5) -0.2154(5) 0.0370(16) Uani 1 1 d .
N5 N 0.4014(6) 0.8002(4) 0.0841(5) 0.0379(16) Uani 1 1 d .
N6 N 0.5958(6) 0.8426(6) 0.1637(5) 0.052(2) Uani 1 1 d .
C1 C 0.0732(8) 0.6479(6) -0.0011(6) 0.042(2) Uani 1 1 d .
C2 C 0.2865(8) 0.6495(6) 0.1665(8) 0.046(2) Uani 1 1 d .
C3 C 0.1568(9) 0.8100(6) 0.0956(7) 0.048(2) Uani 1 1 d .
C4 C 0.3782(7) 0.6657(6) -0.0917(6) 0.044(2) Uani 1 1 d .
H4 H 0.3869 0.7329 -0.0884 0.053 Uiso 1 1 calc R
C5 C 0.4258(8) 0.6179(7) -0.1498(7) 0.053(2) Uani 1 1 d .
H5 H 0.4663 0.6511 -0.1860 0.063 Uiso 1 1 calc R
C6 C 0.4148(9) 0.5209(7) -0.1556(8) 0.059(3) Uani 1 1 d .
H6 H 0.4461 0.4859 -0.1971 0.071 Uiso 1 1 calc R
C7 C 0.3593(8) 0.4759(7) -0.1023(7) 0.052(2) Uani 1 1 d .
H7 H 0.3525 0.4085 -0.1055 0.062 Uiso 1 1 calc R
C8 C 0.3113(7) 0.5266(6) -0.0418(6) 0.040(2) Uani 1 1 d .
C9 C 0.1150(7) 0.8783(6) -0.1211(6) 0.040(2) Uani 1 1 d .
H9 H 0.1387 0.9266 -0.0713 0.048 Uiso 1 1 calc R
C10 C 0.0933(8) 0.7444(6) -0.1955(6) 0.044(2) Uani 1 1 d .
H10 H 0.1001 0.6786 -0.2078 0.052 Uiso 1 1 calc R
C11 C 0.0267(8) 0.8078(6) -0.2637(6) 0.047(2) Uani 1 1 d .
H11 H -0.0222 0.7960 -0.3324 0.056 Uiso 1 1 calc R
C12 C -0.0138(9) 0.9839(7) -0.2591(8) 0.071(3) Uani 1 1 d .
H12A H 0.0155 1.0337 -0.2079 0.107 Uiso 1 1 calc R
H12B H -0.1054 0.9791 -0.2838 0.107 Uiso 1 1 calc R
H12C H 0.0108 0.9999 -0.3147 0.107 Uiso 1 1 calc R
C13 C 0.5127(8) 0.7723(6) 0.1434(6) 0.045(2) Uani 1 1 d .
H13 H 0.5322 0.7095 0.1690 0.054 Uiso 1 1 calc R
C14 C 0.4138(8) 0.8929(6) 0.0652(8) 0.060(3) Uani 1 1 d .
H14 H 0.3483 0.9326 0.0227 0.072 Uiso 1 1 calc R
C15 C 0.5316(9) 0.9200(7) 0.1153(8) 0.066(3) Uani 1 1 d .
H15 H 0.5646 0.9822 0.1168 0.079 Uiso 1 1 calc R
C16 C 0.7281(8) 0.8405(8) 0.2290(8) 0.075(3) Uani 1 1 d .
H16A H 0.7381 0.8596 0.2968 0.113 Uiso 1 1 calc R
H16B H 0.7745 0.8846 0.2036 0.113 Uiso 1 1 calc R
H16C H 0.7608 0.7759 0.2308 0.113 Uiso 1 1 calc R

loop_
_atom_site_aniso_label
_atom_site_aniso_U_11
_atom_site_aniso_U_22
_atom_site_aniso_U_33
_atom_site_aniso_U_23
_atom_site_aniso_U_13
_atom_site_aniso_U_12
Re1 0.04067(19) 0.02716(19) 0.03669(19) 0.00204(15) 0.01553(14) 0.00124(14)
Re2 0.0619(3) 0.0373(2) 0.0556(3) -0.00522(19) 0.01286(19) -0.00083(17)
O1 0.047(4) 0.049(4) 0.094(5) 0.003(4) 0.029(4) -0.009(3)
O2 0.085(5) 0.068(5) 0.054(4) 0.028(4) 0.023(4) 0.010(4)
O3 0.104(5) 0.050(4) 0.063(5) 0.002(4) 0.045(4) 0.020(4)
O4 0.093(5) 0.040(4) 0.086(6) -0.009(4) 0.027(4) -0.008(3)
O5 0.125(7) 0.040(5) 0.106(6) -0.004(4) 0.039(5) -0.002(4)
O6 0.111(7) 0.091(7) 0.115(8) -0.016(6) 0.011(6) 0.006(5)
O7 0.140(8) 0.119(8) 0.159(10) -0.036(7) 0.108(8) -0.030(6)
N1 0.040(4) 0.021(4) 0.047(4) 0.005(3) 0.019(3) 0.003(3)
N2 0.058(5) 0.027(4) 0.068(5) 0.000(4) 0.030(4) -0.001(3)
N3 0.038(3) 0.026(4) 0.036(4) -0.001(3) 0.015(3) -0.001(3)
N4 0.039(4) 0.031(4) 0.041(4) 0.003(3) 0.015(3) 0.006(3)
N5 0.039(4) 0.032(4) 0.042(4) 0.004(3) 0.014(3) 0.002(3)
N6 0.049(4) 0.063(6) 0.039(4) -0.001(4) 0.013(4) -0.011(4)
C1 0.051(5) 0.035(5) 0.046(5) 0.005(4) 0.027(4) 0.007(4)
C2 0.043(5) 0.038(5) 0.062(6) -0.003(5) 0.026(5) -0.003(4)
C3 0.068(6) 0.032(5) 0.041(5) 0.004(4) 0.018(5) 0.001(4)
C4 0.047(5) 0.034(5) 0.052(6) 0.000(4) 0.020(4) -0.005(4)
C5 0.059(6) 0.064(7) 0.044(6) -0.004(5) 0.030(5) 0.003(5)
C6 0.062(6) 0.051(6) 0.066(7) -0.023(5) 0.027(5) 0.010(5)
C7 0.058(6) 0.040(5) 0.062(6) -0.008(5) 0.027(5) -0.002(4)
C8 0.035(4) 0.037(5) 0.047(5) -0.002(4) 0.014(4) 0.007(4)
C9 0.050(5) 0.026(5) 0.042(5) 0.002(4) 0.015(4) -0.002(4)
C10 0.051(5) 0.038(5) 0.039(5) -0.005(4) 0.015(4) -0.002(4)
C11 0.053(5) 0.050(6) 0.033(5) -0.002(4) 0.012(4) -0.003(4)
C12 0.079(7) 0.050(7) 0.071(7) 0.015(6) 0.014(6) 0.014(5)
C13 0.047(5) 0.036(5) 0.047(5) 0.001(4) 0.014(4) 0.000(4)
C14 0.043(5) 0.035(5) 0.082(7) 0.013(5) 0.002(5) -0.004(4)
C15 0.070(7) 0.040(6) 0.072(7) 0.012(5) 0.009(6) -0.012(5)
C16 0.049(6) 0.103(9) 0.062(7) 0.011(6) 0.009(5) -0.009(6)

loop_
_atom_type_symbol
_atom_type_description
_atom_type_scat_dispersion_real
_atom_type_scat_dispersion_imag
_atom_type_scat_source
C C 0.0033 0.0016 'International Tables Vol C Tables 4.2.6.8 and 6.1.1.4'
H H 0.0000 0.0000 'International Tables Vol C Tables 4.2.6.8 and 6.1.1.4'
N N 0.0061 0.0033 'International Tables Vol C Tables 4.2.6.8 and 6.1.1.4'
O O 0.0106 0.0060 'International Tables Vol C Tables 4.2.6.8 and 6.1.1.4'
Re Re -1.0185 7.2310 'International Tables Vol C Tables 4.2.6.8 and 6.1.1.4'

loop_
_geom_angle_atom_site_label_1
_geom_angle_atom_site_label_2
_geom_angle_atom_site_label_3
_geom_angle
C3 Re1 C1 88.3(4)
C3 Re1 C2 89.0(4)
C1 Re1 C2 89.9(3)
C3 Re1 N3 89.5(3)
C1 Re1 N3 87.1(3)
C2 Re1 N3 176.7(3)
C3 Re1 N5 89.6(3)
C1 Re1 N5 177.0(3)
C2 Re1 N5 92.3(3)
N3 Re1 N5 90.7(2)
C3 Re1 N1 171.0(3)
C1 Re1 N1 97.1(3)
C2 Re1 N1 98.2(3)
N3 Re1 N1 83.6(2)
N5 Re1 N1 84.7(2)
O6 Re2 O5 110.3(4)
O6 Re2 O4 111.1(4)
O5 Re2 O4 109.6(4)
O6 Re2 O7 107.6(6)
O5 Re2 O7 108.8(5)
O4 Re2 O7 109.3(4)
C4 N1 C8 116.1(7)
C4 N1 Re1 119.0(5)
C8 N1 Re1 124.7(5)
C9 N3 C10 104.8(7)
C9 N3 Re1 127.6(5)
C10 N3 Re1 124.6(5)
C9 N4 C11 108.0(7)
C9 N4 C12 125.4(7)
C11 N4 C12 126.6(7)
C13 N5 C14 105.6(7)
C13 N5 Re1 125.8(6)
C14 N5 Re1 128.3(5)
C13 N6 C15 106.2(7)
C13 N6 C16 128.1(8)
C15 N6 C16 125.6(8)
O1 C1 Re1 178.5(7)
O2 C2 Re1 176.2(8)
O3 C3 Re1 176.4(8)
C5 C4 N1 124.4(8)
C4 C5 C6 118.9(9)
C7 C6 C5 119.2(9)
C6 C7 C8 121.1(9)
N2 C8 N1 120.0(7)
N2 C8 C7 119.7(8)
N1 C8 C7 120.2(8)
N4 C9 N3 111.4(7)
C11 C10 N3 109.4(8)
C10 C11 N4 106.3(7)
N5 C13 N6 111.6(8)
C15 C14 N5 109.5(8)
C14 C15 N6 107.1(8)

loop_
_geom_bond_atom_site_label_1
_geom_bond_atom_site_label_2
_geom_bond_distance
Re1 C3 1.901(10)
Re1 C1 1.907(9)
Re1 C2 1.928(10)
Re1 N3 2.188(6)
Re1 N5 2.202(6)
Re1 N1 2.217(6)
Re2 O6 1.644(9)
Re2 O5 1.696(8)
Re2 O4 1.698(7)
Re2 O7 1.714(8)
O1 C1 1.148(9)
O2 C2 1.137(10)
O3 C3 1.150(10)
N1 C4 1.364(10)
N1 C8 1.369(10)
N2 C8 1.327(11)
N3 C9 1.315(9)
N3 C10 1.378(10)
N4 C9 1.312(10)
N4 C11 1.356(10)
N4 C12 1.469(11)
N5 C13 1.301(10)
N5 C14 1.349(10)
N6 C13 1.329(10)
N6 C15 1.350(11)
N6 C16 1.454(11)
C4 C5 1.349(12)
C5 C6 1.369(13)
C6 C7 1.340(13)
C7 C8 1.401(12)
C10 C11 1.332(11)
C14 C15 1.327(12)

loop_
_geom_hbond_atom_site_label_D
_geom_hbond_atom_site_label_H
_geom_hbond_atom_site_label_A
_geom_hbond_distance_DH
_geom_hbond_distance_HA
_geom_hbond_distance_DA
_geom_hbond_angle_DHA
_geom_hbond_site_symmetry_A
N2 H2B O5 0.88 2.06 2.940(10) 174.4 1_545
C13 H13 O6 0.95 2.61 3.278(13) 127.5 2_645
C14 H14 O4 0.95 2.42 3.321(11) 157.6 .
C9 H9 O4 0.95 2.29 3.108(10) 144.0 .
